data_1548593
loop_
_publ_author_name
'Shi, Yong-Gang'
'Wang, Jun-Wei'
'Li, Haijun'
'Hu, Guo-Fei'
'Li, Xue'
'Mellerup, Soren K.'
'Wang, Nan'
'Peng, Tai'
'Wang, Suning'

_publ_section_title
;
 A simple multi-responsive system based on aldehyde functionalized
 amino-boranes.
;
_journal_issue 7
_journal_name_full 'Chemical science'
_journal_page_first 1902
_journal_page_last 1911
_journal_paper_doi 10.1039/c7sc03617e
_journal_volume 9
_journal_year 2018
_chemical_formula_sum 'C28 H34 B N O'
_chemical_formula_weight 411.37
_space_group_crystal_system monoclinic
_space_group_IT_number 14
_space_group_name_Hall '-P 2ybc'
_space_group_name_H-M_alt 'P 1 21/c 1'
_symmetry_space_group_name_Hall '-P 2ybc'
_symmetry_space_group_name_H-M 'P 1 21/c 1'
_atom_sites_solution_hydrogens geom
_audit_creation_method SHELXL-2014/7
_audit_update_record
;
2017-11-16 deposited with the CCDC.
2018-01-04 downloaded from the CCDC.
;
_cell_angle_alpha 90
_cell_angle_beta 103.602(8)
_cell_angle_gamma 90
_cell_formula_units_Z 4
_cell_length_a 10.146(3)
_cell_length_b 16.684(5)
_cell_length_c 16.550(5)
_cell_measurement_reflns_used 4174
_cell_measurement_temperature 180(2)
_cell_measurement_theta_max 25.21
_cell_measurement_theta_min 2.40
_cell_volume 2722.9(14)
_computing_cell_refinement 'Bruker SAINT'
_computing_data_collection 'Bruker APEX2'
_computing_data_reduction 'Bruker SAINT'
_computing_molecular_graphics 'Bruker SHELXTL'
_computing_publication_material 'Bruker SHELXTL'
_computing_structure_refinement 'SHELXL-2014/7 (Sheldrick, 2014)'
_computing_structure_solution 'SHELXS-97 (Sheldrick 2008)'
_diffrn_ambient_temperature 180(2)
_diffrn_measured_fraction_theta_full 0.993
_diffrn_measured_fraction_theta_max 0.983
_diffrn_measurement_device_type 'Bruker APEX-II CCD'
_diffrn_measurement_method '\f and \w scans'
_diffrn_radiation_type MoK\a
_diffrn_radiation_wavelength 0.71073
_diffrn_reflns_av_R_equivalents 0.1136
_diffrn_reflns_av_unetI/netI 0.1240
_diffrn_reflns_Laue_measured_fraction_full 0.993
_diffrn_reflns_Laue_measured_fraction_max 0.983
_diffrn_reflns_limit_h_max 12
_diffrn_reflns_limit_h_min -12
_diffrn_reflns_limit_k_max 21
_diffrn_reflns_limit_k_min -21
_diffrn_reflns_limit_l_max 21
_diffrn_reflns_limit_l_min -19
_diffrn_reflns_number 20210
_diffrn_reflns_point_group_measured_fraction_full 0.993
_diffrn_reflns_point_group_measured_fraction_max 0.983
_diffrn_reflns_theta_full 25.242
_diffrn_reflns_theta_max 27.157
_diffrn_reflns_theta_min 2.399
_exptl_absorpt_coefficient_mu 0.059
_exptl_absorpt_correction_T_max 0.988
_exptl_absorpt_correction_T_min 0.985
_exptl_absorpt_correction_type multi-scan
_exptl_crystal_colour Red
_exptl_crystal_density_diffrn 1.004
_exptl_crystal_description Block
_exptl_crystal_F_000 888
_exptl_crystal_size_max 0.250
_exptl_crystal_size_mid 0.200
_exptl_crystal_size_min 0.200
_platon_squeeze_details 'Disordered hexane solvent molecules were removed by Squeeze '
_refine_diff_density_max 0.252
_refine_diff_density_min -0.224
_refine_diff_density_rms 0.065
_refine_ls_extinction_coef 0.016(2)
_refine_ls_extinction_expression Fc^*^=kFc[1+0.001xFc^2^\l^3^/sin(2\q)]^-1/4^
_refine_ls_extinction_method 'SHELXL-2014/7 (Sheldrick 2014'
_refine_ls_goodness_of_fit_ref 0.963
_refine_ls_hydrogen_treatment constr
_refine_ls_matrix_type full
_refine_ls_number_parameters 290
_refine_ls_number_reflns 5935
_refine_ls_number_restraints 0
_refine_ls_restrained_S_all 0.963
_refine_ls_R_factor_all 0.1395
_refine_ls_R_factor_gt 0.0762
_refine_ls_shift/su_max 0.000
_refine_ls_shift/su_mean 0.000
_refine_ls_structure_factor_coef Fsqd
_refine_ls_weighting_details 'w=1/[\s^2^(Fo^2^)+(0.0950P)^2^] where P=(Fo^2^+2Fc^2^)/3'
_refine_ls_weighting_scheme calc
_refine_ls_wR_factor_gt 0.1781
_refine_ls_wR_factor_ref 0.2050
_reflns_Friedel_coverage 0.000
_reflns_number_gt 3197
_reflns_number_total 5935
_reflns_threshold_expression 'I > 2\s(I)'
_cod_data_source_file c7sc03617e2.cif
_cod_data_source_block junwei1sr
_cod_depositor_comments 'Adding full bibliography for 1548590--1548593.cif.'
_cod_original_cell_volume 2722.8(13)
_cod_database_code 1548593
_shelx_shelxl_version_number 2014/7
_shelx_space_group_comment
; 
The symmetry employed for this shelxl refinement is uniquely defined 
by the following loop, which should always be used as a source of 
symmetry information in preference to the above space-group names. 
They are only intended as comments. 
;
_shelx_estimated_absorpt_t_min 0.985
_shelx_estimated_absorpt_t_max 0.988

loop_
_space_group_symop_operation_xyz
'x, y, z'
'-x, y+1/2, -z+1/2'
'-x, -y, -z'
'x, -y-1/2, z-1/2'

loop_
_atom_site_label
_atom_site_type_symbol
_atom_site_fract_x
_atom_site_fract_y
_atom_site_fract_z
_atom_site_U_iso_or_equiv
_atom_site_adp_type
_atom_site_occupancy
_atom_site_site_symmetry_order
_atom_site_calc_flag
_atom_site_refinement_flags_posn
_atom_site_refinement_flags_adp
B1 B 0.5868(2) 0.65221(17) 0.33336(16) 0.0319(6) Uani 1 1 d . .
O1 O 0.52647(14) 0.68054(9) 0.41152(9) 0.0315(4) Uani 1 1 d . .
N1 N 0.8771(2) 0.40298(15) 0.55238(14) 0.0501(6) Uani 1 1 d . .
C1 C 0.6755(2) 0.57853(14) 0.38042(14) 0.0297(5) Uani 1 1 d . .
C2 C 0.7705(2) 0.52561(16) 0.36165(15) 0.0387(6) Uani 1 1 d . .
H2 H 0.7912 0.5283 0.3086 0.046 Uiso 1 1 calc R U
C3 C 0.8350(2) 0.46946(16) 0.41851(16) 0.0407(6) Uani 1 1 d . .
H3 H 0.8982 0.4342 0.4028 0.049 Uiso 1 1 calc R U
C4 C 0.8116(2) 0.46210(15) 0.49855(15) 0.0371(6) Uani 1 1 d . .
C5 C 0.7225(2) 0.51586(15) 0.52118(15) 0.0344(6) Uani 1 1 d . .
H5 H 0.7053 0.5145 0.5752 0.041 Uiso 1 1 calc R U
C6 C 0.6578(2) 0.57269(14) 0.46175(14) 0.0307(5) Uani 1 1 d . .
C7 C 0.5651(2) 0.63461(14) 0.47410(14) 0.0298(5) Uani 1 1 d . .
C8 C 0.5168(2) 0.64994(17) 0.54987(15) 0.0425(6) Uani 1 1 d . .
H8A H 0.4475 0.6920 0.5388 0.064 Uiso 1 1 calc R U
H8B H 0.5930 0.6673 0.5946 0.064 Uiso 1 1 calc R U
H8C H 0.4779 0.6007 0.5667 0.064 Uiso 1 1 calc R U
C9 C 0.8556(3) 0.39574(19) 0.63491(18) 0.0570(8) Uani 1 1 d . .
H9A H 0.7601 0.3833 0.6316 0.086 Uiso 1 1 calc R U
H9B H 0.8793 0.4464 0.6648 0.086 Uiso 1 1 calc R U
H9C H 0.9127 0.3526 0.6646 0.086 Uiso 1 1 calc R U
C10 C 0.9660(3) 0.34610(19) 0.5259(2) 0.0580(8) Uani 1 1 d . .
H10A H 0.9150 0.3163 0.4775 0.087 Uiso 1 1 calc R U
H10B H 1.0022 0.3087 0.5713 0.087 Uiso 1 1 calc R U
H10C H 1.0410 0.3748 0.5108 0.087 Uiso 1 1 calc R U
C11 C 0.6922(2) 0.71930(14) 0.31241(14) 0.0311(5) Uani 1 1 d . .
C12 C 0.7316(2) 0.71209(16) 0.23600(15) 0.0388(6) Uani 1 1 d . .
C13 C 0.6720(3) 0.64876(19) 0.17240(16) 0.0540(8) Uani 1 1 d . .
H13A H 0.5803 0.6647 0.1430 0.081 Uiso 1 1 calc R U
H13B H 0.6682 0.5974 0.2006 0.081 Uiso 1 1 calc R U
H13C H 0.7290 0.6432 0.1324 0.081 Uiso 1 1 calc R U
C14 C 0.8258(3) 0.76492(18) 0.21573(17) 0.0475(7) Uani 1 1 d . .
H14 H 0.8489 0.7589 0.1636 0.057 Uiso 1 1 calc R U
C15 C 0.8865(2) 0.82523(17) 0.26812(18) 0.0473(7) Uani 1 1 d . .
C16 C 0.9871(3) 0.8817(2) 0.2447(2) 0.0707(10) Uani 1 1 d . .
H16A H 0.9650 0.8890 0.1843 0.106 Uiso 1 1 calc R U
H16B H 1.0786 0.8593 0.2629 0.106 Uiso 1 1 calc R U
H16C H 0.9834 0.9336 0.2719 0.106 Uiso 1 1 calc R U
C17 C 0.8511(2) 0.83183(15) 0.34328(16) 0.0382(6) Uani 1 1 d . .
H17 H 0.8924 0.8727 0.3808 0.046 Uiso 1 1 calc R U
C18 C 0.7573(2) 0.78105(15) 0.36665(15) 0.0339(6) Uani 1 1 d . .
C19 C 0.7313(3) 0.79613(18) 0.45070(17) 0.0478(7) Uani 1 1 d . .
H19A H 0.7807 0.8441 0.4750 0.072 Uiso 1 1 calc R U
H19B H 0.7621 0.7499 0.4868 0.072 Uiso 1 1 calc R U
H19C H 0.6339 0.8042 0.4453 0.072 Uiso 1 1 calc R U
C21 C 0.3901(2) 0.56296(15) 0.23460(15) 0.0353(6) Uani 1 1 d . .
C22 C 0.4635(3) 0.48493(17) 0.25618(19) 0.0570(8) Uani 1 1 d . .
H22A H 0.4032 0.4405 0.2329 0.086 Uiso 1 1 calc R U
H22B H 0.4913 0.4794 0.3168 0.086 Uiso 1 1 calc R U
H22C H 0.5439 0.4840 0.2330 0.086 Uiso 1 1 calc R U
C23 C 0.2605(2) 0.55728(17) 0.18157(17) 0.0455(7) Uani 1 1 d . .
H23 H 0.2262 0.5057 0.1633 0.055 Uiso 1 1 calc R U
C24 C 0.1807(2) 0.62346(18) 0.15484(17) 0.0489(7) Uani 1 1 d . .
C25 C 0.0399(3) 0.6150(2) 0.0987(2) 0.0792(11) Uani 1 1 d . .
H25A H 0.0286 0.6536 0.0530 0.119 Uiso 1 1 calc R U
H25B H -0.0281 0.6253 0.1308 0.119 Uiso 1 1 calc R U
H25C H 0.0282 0.5605 0.0760 0.119 Uiso 1 1 calc R U
C26 C 0.2337(2) 0.69752(17) 0.18202(17) 0.0454(7) Uani 1 1 d . .
H26 H 0.1813 0.7441 0.1638 0.054 Uiso 1 1 calc R U
C27 C 0.3612(2) 0.70633(15) 0.23510(15) 0.0349(6) Uani 1 1 d . .
C28 C 0.4052(2) 0.79093(16) 0.25923(18) 0.0464(7) Uani 1 1 d . .
H28A H 0.4804 0.8056 0.2343 0.070 Uiso 1 1 calc R U
H28B H 0.4347 0.7948 0.3199 0.070 Uiso 1 1 calc R U
H28C H 0.3289 0.8275 0.2392 0.070 Uiso 1 1 calc R U
C29 C 0.4438(2) 0.63876(14) 0.26375(13) 0.0301(5) Uani 1 1 d . .

loop_
_atom_site_aniso_label
_atom_site_aniso_U_11
_atom_site_aniso_U_22
_atom_site_aniso_U_33
_atom_site_aniso_U_23
_atom_site_aniso_U_13
_atom_site_aniso_U_12
B1 0.0335(12) 0.0291(16) 0.0322(14) 0.0029(12) 0.0059(10) 0.0060(11)
O1 0.0300(7) 0.0272(10) 0.0375(9) 0.0008(8) 0.0086(6) 0.0014(7)
N1 0.0473(12) 0.0494(15) 0.0546(14) 0.0201(12) 0.0140(10) 0.0201(11)
C1 0.0262(10) 0.0280(14) 0.0348(13) 0.0000(10) 0.0068(9) -0.0007(9)
C2 0.0366(12) 0.0422(17) 0.0387(14) 0.0049(12) 0.0114(10) 0.0074(11)
C3 0.0318(12) 0.0406(16) 0.0506(16) 0.0004(13) 0.0115(11) 0.0110(11)
C4 0.0271(11) 0.0367(15) 0.0460(15) 0.0046(12) 0.0057(10) 0.0035(10)
C5 0.0322(11) 0.0360(15) 0.0351(13) 0.0020(11) 0.0083(9) 0.0003(10)
C6 0.0255(10) 0.0289(14) 0.0354(13) 0.0012(11) 0.0025(9) 0.0013(9)
C7 0.0277(10) 0.0270(13) 0.0333(12) 0.0006(11) 0.0045(9) -0.0059(9)
C8 0.0425(13) 0.0435(17) 0.0438(15) 0.0024(13) 0.0149(11) 0.0023(12)
C9 0.0623(17) 0.053(2) 0.0529(18) 0.0202(15) 0.0069(13) 0.0129(14)
C10 0.0534(15) 0.0465(19) 0.069(2) 0.0094(16) 0.0037(14) 0.0222(14)
C11 0.0267(10) 0.0296(14) 0.0352(13) 0.0022(11) 0.0038(9) 0.0043(10)
C12 0.0387(12) 0.0400(16) 0.0383(14) 0.0012(12) 0.0103(10) 0.0026(11)
C13 0.0647(17) 0.061(2) 0.0407(15) -0.0082(14) 0.0224(13) -0.0094(15)
C14 0.0523(15) 0.0462(18) 0.0484(17) 0.0078(14) 0.0207(12) 0.0053(13)
C15 0.0389(13) 0.0424(18) 0.0618(18) 0.0128(14) 0.0140(12) 0.0016(12)
C16 0.0678(19) 0.060(2) 0.092(3) 0.0107(19) 0.0346(18) -0.0176(17)
C17 0.0328(11) 0.0279(14) 0.0511(16) 0.0030(12) 0.0044(11) 0.0009(10)
C18 0.0245(10) 0.0322(15) 0.0421(14) 0.0048(11) 0.0018(9) 0.0060(10)
C19 0.0429(13) 0.0499(18) 0.0497(16) -0.0138(14) 0.0092(12) -0.0122(13)
C21 0.0400(12) 0.0251(14) 0.0404(13) 0.0012(11) 0.0088(10) -0.0015(10)
C22 0.0630(17) 0.0254(16) 0.072(2) 0.0003(14) -0.0062(14) 0.0000(13)
C23 0.0413(13) 0.0347(16) 0.0568(17) -0.0067(13) 0.0038(12) -0.0096(12)
C24 0.0338(12) 0.0510(19) 0.0557(17) -0.0019(14) -0.0018(11) -0.0001(12)
C25 0.0453(16) 0.078(3) 0.096(3) -0.011(2) -0.0192(16) -0.0062(16)
C26 0.0399(13) 0.0357(16) 0.0556(17) 0.0068(13) 0.0012(12) 0.0092(11)
C27 0.0320(11) 0.0288(14) 0.0420(14) 0.0027(11) 0.0050(10) 0.0029(10)
C28 0.0428(13) 0.0270(15) 0.0640(18) 0.0035(13) 0.0015(12) 0.0064(11)
C29 0.0308(11) 0.0272(14) 0.0327(12) 0.0028(10) 0.0079(9) 0.0006(10)

loop_
_atom_type_symbol
_atom_type_description
_atom_type_scat_dispersion_real
_atom_type_scat_dispersion_imag
_atom_type_scat_source
C C 0.0033 0.0016 'International Tables Vol C Tables 4.2.6.8 and 6.1.1.4'
H H 0.0000 0.0000 'International Tables Vol C Tables 4.2.6.8 and 6.1.1.4'
B B 0.0013 0.0007 'International Tables Vol C Tables 4.2.6.8 and 6.1.1.4'
N N 0.0061 0.0033 'International Tables Vol C Tables 4.2.6.8 and 6.1.1.4'
O O 0.0106 0.0060 'International Tables Vol C Tables 4.2.6.8 and 6.1.1.4'

loop_
_geom_angle_atom_site_label_1
_geom_angle_atom_site_label_2
_geom_angle_atom_site_label_3
_geom_angle
C1 B1 O1 96.26(17)
C1 B1 C11 107.75(18)
O1 B1 C11 110.84(19)
C1 B1 C29 122.4(2)
O1 B1 C29 99.33(16)
C11 B1 C29 117.23(19)
C7 O1 B1 111.75(17)
C4 N1 C9 120.8(2)
C4 N1 C10 120.6(2)
C9 N1 C10 118.5(2)
C2 C1 C6 114.9(2)
C2 C1 B1 135.4(2)
C6 C1 B1 109.5(2)
C3 C2 C1 121.3(2)
C3 C2 H2 119.3
C1 C2 H2 119.3
C2 C3 C4 123.0(2)
C2 C3 H3 118.5
C4 C3 H3 118.5
C5 C4 N1 122.0(2)
C5 C4 C3 117.6(2)
N1 C4 C3 120.3(2)
C4 C5 C6 118.2(2)
C4 C5 H5 120.9
C6 C5 H5 120.9
C1 C6 C5 124.9(2)
C1 C6 C7 108.71(19)
C5 C6 C7 126.4(2)
O1 C7 C6 113.7(2)
O1 C7 C8 119.2(2)
C6 C7 C8 127.1(2)
C7 C8 H8A 109.5
C7 C8 H8B 109.5
H8A C8 H8B 109.5
C7 C8 H8C 109.5
H8A C8 H8C 109.5
H8B C8 H8C 109.5
N1 C9 H9A 109.5
N1 C9 H9B 109.5
H9A C9 H9B 109.5
N1 C9 H9C 109.5
H9A C9 H9C 109.5
H9B C9 H9C 109.5
N1 C10 H10A 109.5
N1 C10 H10B 109.5
H10A C10 H10B 109.5
N1 C10 H10C 109.5
H10A C10 H10C 109.5
H10B C10 H10C 109.5
C12 C11 C18 116.0(2)
C12 C11 B1 117.7(2)
C18 C11 B1 126.1(2)
C14 C12 C11 120.8(2)
C14 C12 C13 117.2(2)
C11 C12 C13 121.9(2)
C12 C13 H13A 109.5
C12 C13 H13B 109.5
H13A C13 H13B 109.5
C12 C13 H13C 109.5
H13A C13 H13C 109.5
H13B C13 H13C 109.5
C15 C14 C12 122.7(3)
C15 C14 H14 118.7
C12 C14 H14 118.7
C14 C15 C17 117.0(2)
C14 C15 C16 121.7(3)
C17 C15 C16 121.2(3)
C15 C16 H16A 109.5
C15 C16 H16B 109.5
H16A C16 H16B 109.5
C15 C16 H16C 109.5
H16A C16 H16C 109.5
H16B C16 H16C 109.5
C15 C17 C18 122.8(2)
C15 C17 H17 118.6
C18 C17 H17 118.6
C17 C18 C11 120.7(2)
C17 C18 C19 115.9(2)
C11 C18 C19 123.4(2)
C18 C19 H19A 109.5
C18 C19 H19B 109.5
H19A C19 H19B 109.5
C18 C19 H19C 109.5
H19A C19 H19C 109.5
H19B C19 H19C 109.5
C23 C21 C29 120.2(2)
C23 C21 C22 115.5(2)
C29 C21 C22 124.4(2)
C21 C22 H22A 109.5
C21 C22 H22B 109.5
H22A C22 H22B 109.5
C21 C22 H22C 109.5
H22A C22 H22C 109.5
H22B C22 H22C 109.5
C24 C23 C21 122.7(2)
C24 C23 H23 118.7
C21 C23 H23 118.7
C23 C24 C26 117.2(2)
C23 C24 C25 121.3(3)
C26 C24 C25 121.5(3)
C24 C25 H25A 109.5
C24 C25 H25B 109.5
H25A C25 H25B 109.5
C24 C25 H25C 109.5
H25A C25 H25C 109.5
H25B C25 H25C 109.5
C24 C26 C27 122.3(2)
C24 C26 H26 118.9
C27 C26 H26 118.9
C26 C27 C29 121.1(2)
C26 C27 C28 116.1(2)
C29 C27 C28 122.8(2)
C27 C28 H28A 109.5
C27 C28 H28B 109.5
H28A C28 H28B 109.5
C27 C28 H28C 109.5
H28A C28 H28C 109.5
H28B C28 H28C 109.5
C21 C29 C27 116.53(19)
C21 C29 B1 124.5(2)
C27 C29 B1 118.7(2)

loop_
_geom_bond_atom_site_label_1
_geom_bond_atom_site_label_2
_geom_bond_distance
B1 C1 1.612(3)
B1 O1 1.626(3)
B1 C11 1.640(4)
B1 C29 1.642(3)
O1 C7 1.274(3)
N1 C4 1.389(3)
N1 C9 1.438(4)
N1 C10 1.447(4)
C1 C2 1.396(3)
C1 C6 1.402(3)
C2 C3 1.379(3)
C2 H2 0.9500
C3 C4 1.405(4)
C3 H3 0.9500
C4 C5 1.387(3)
C5 C6 1.412(3)
C5 H5 0.9500
C6 C7 1.444(3)
C7 C8 1.472(3)
C8 H8A 0.9800
C8 H8B 0.9800
C8 H8C 0.9800
C9 H9A 0.9800
C9 H9B 0.9800
C9 H9C 0.9800
C10 H10A 0.9800
C10 H10B 0.9800
C10 H10C 0.9800
C11 C12 1.418(3)
C11 C18 1.423(3)
C12 C14 1.398(4)
C12 C13 1.513(4)
C13 H13A 0.9800
C13 H13B 0.9800
C13 H13C 0.9800
C14 C15 1.376(4)
C14 H14 0.9500
C15 C17 1.378(4)
C15 C16 1.505(4)
C16 H16A 0.9800
C16 H16B 0.9800
C16 H16C 0.9800
C17 C18 1.395(3)
C17 H17 0.9500
C18 C19 1.497(4)
C19 H19A 0.9800
C19 H19B 0.9800
C19 H19C 0.9800
C21 C23 1.402(3)
C21 C29 1.416(3)
C21 C22 1.500(4)
C22 H22A 0.9800
C22 H22B 0.9800
C22 H22C 0.9800
C23 C24 1.379(4)
C23 H23 0.9500
C24 C26 1.380(4)
C24 C25 1.516(4)
C25 H25A 0.9800
C25 H25B 0.9800
C25 H25C 0.9800
C26 C27 1.390(3)
C26 H26 0.9500
C27 C29 1.418(3)
C27 C28 1.506(4)
C28 H28A 0.9800
C28 H28B 0.9800
C28 H28C 0.9800

loop_
_platon_squeeze_void_nr
_platon_squeeze_void_average_x
_platon_squeeze_void_average_y
_platon_squeeze_void_average_z
_platon_squeeze_void_volume
_platon_squeeze_void_count_electrons
_platon_squeeze_void_content
1 0.500 1.000 0.500 230 51 ' '
2 0.500 0.500 1.000 230 51 ' '
